data_2207261
loop_
_publ_author_name
'Sweise, Abdulrazeq T.'
'Farina, Yang'
'Bohari M. Yamin'

_publ_section_title Chloro(1-isopropylidene-4-methyl-3-thiosemicarbazidato-\k^2^<i>N</i>^3^,<i>S</i>)dimethyltin(IV)
_journal_coeditor_code HK6049
_journal_issue 11
_journal_name_full 'Acta Crystallographica Section E'
_journal_page_first m2421
_journal_page_last m2423
_journal_paper_doi 10.1107/S1600536805034136
_journal_volume 61
_journal_year 2005
_chemical_formula_iupac '[Sn (C H3)2 (C5 H10 N3 S) Cl]'
_chemical_formula_moiety 'C7 H16 Cl N3 S Sn'
_chemical_formula_sum 'C7 H16 Cl N3 S Sn'
_chemical_formula_weight 328.43
_chemical_name_systematic
;
Chloro(1-isopropylidene-4-methyl-3-thiosemicarbazidato-
\k^2^N^3^,S)dimethyltin(IV)
;
_space_group_IT_number 2
_symmetry_cell_setting triclinic
_symmetry_space_group_name_Hall '-P 1'
_symmetry_space_group_name_H-M 'P -1'
_atom_sites_solution_hydrogens geom
_atom_sites_solution_primary direct
_atom_sites_solution_secondary difmap
_audit_creation_method SHELXL97
_cell_angle_alpha 95.485(3)
_cell_angle_beta 93.302(3)
_cell_angle_gamma 118.389(3)
_cell_formula_units_Z 2
_cell_length_a 7.5419(16)
_cell_length_b 7.7652(16)
_cell_length_c 12.703(3)
_cell_measurement_reflns_used 5170
_cell_measurement_temperature 273(2)
_cell_measurement_theta_max 26.5
_cell_measurement_theta_min 1.6
_cell_volume 647.0(2)
_computing_cell_refinement SAINT
_computing_data_collection 'SMART (Bruker, 2000)'
_computing_data_reduction SAINT
_computing_molecular_graphics SHELXTL
_computing_publication_material
;
SHELXTL, PARST (Nardelli, 1995) and PLATON (Spek, 2003)
;
_computing_structure_refinement SHELXTL
_computing_structure_solution 'SHELXTL (Sheldrick, 1997)'
_diffrn_ambient_temperature 273(2)
_diffrn_detector_area_resol_mean 83.66
_diffrn_measured_fraction_theta_full 0.99
_diffrn_measured_fraction_theta_max 0.99
_diffrn_measurement_device_type 'Bruker SMART CCD area-detector'
_diffrn_measurement_method \w
_diffrn_radiation_monochromator graphite
_diffrn_radiation_source 'fine-focus sealed tube'
_diffrn_radiation_type MoK\a
_diffrn_radiation_wavelength 0.71073
_diffrn_reflns_av_R_equivalents 0.0241
_diffrn_reflns_av_sigmaI/netI 0.0247
_diffrn_reflns_limit_h_max 9
_diffrn_reflns_limit_h_min -9
_diffrn_reflns_limit_k_max 9
_diffrn_reflns_limit_k_min -9
_diffrn_reflns_limit_l_max 15
_diffrn_reflns_limit_l_min -15
_diffrn_reflns_number 6879
_diffrn_reflns_theta_full 26.5
_diffrn_reflns_theta_max 26.5
_diffrn_reflns_theta_min 1.6
_diffrn_standards_decay_% 0
_diffrn_standards_interval_time 0
_diffrn_standards_number 0
_exptl_absorpt_coefficient_mu 2.309
_exptl_absorpt_correction_T_max 0.668
_exptl_absorpt_correction_T_min 0.403
_exptl_absorpt_correction_type multi-scan
_exptl_absorpt_process_details '(SADABS; Bruker, 2000)'
_exptl_crystal_colour colourless
_exptl_crystal_density_diffrn 1.686
_exptl_crystal_density_method 'not measured'
_exptl_crystal_description block
_exptl_crystal_F_000 324
_exptl_crystal_size_max 0.48
_exptl_crystal_size_mid 0.34
_exptl_crystal_size_min 0.19
_refine_diff_density_max 0.35
_refine_diff_density_min -0.48
_refine_ls_extinction_method none
_refine_ls_goodness_of_fit_ref 1.11
_refine_ls_hydrogen_treatment constr
_refine_ls_matrix_type full
_refine_ls_number_parameters 118
_refine_ls_number_reflns 2656
_refine_ls_number_restraints 0
_refine_ls_restrained_S_all 1.11
_refine_ls_R_factor_all 0.025
_refine_ls_R_factor_gt 0.023
_refine_ls_shift/su_max 0.000
_refine_ls_shift/su_mean 0.000
_refine_ls_structure_factor_coef Fsqd
_refine_ls_weighting_details 'calc w = 1/[\s^2^(Fo^2^)+(0.0311P)^2^+0.1504P] where P = (Fo^2^+2Fc^2^)/3'
_refine_ls_weighting_scheme calc
_refine_ls_wR_factor_gt 0.061
_refine_ls_wR_factor_ref 0.062
_reflns_number_gt 2498
_reflns_number_total 2656
_reflns_threshold_expression I>2\s(I)
_cod_data_source_file hk6049.cif
_cod_data_source_block I
_cod_database_code 2207261
_cod_database_fobs_code 2207261

loop_
_symmetry_equiv_pos_as_xyz
'x, y, z'
'-x, -y, -z'

loop_
_atom_site_label
_atom_site_fract_x
_atom_site_fract_y
_atom_site_fract_z
_atom_site_U_iso_or_equiv
_atom_site_adp_type
_atom_site_calc_flag
_atom_site_refinement_flags
_atom_site_occupancy
_atom_site_type_symbol
Sn1 0.11356(3) 0.19519(3) 0.189477(13) 0.05365(8) Uani d . 1 Sn
Cl1 -0.06985(14) -0.17554(12) 0.13677(8) 0.0816(2) Uani d . 1 Cl
S1 0.09368(17) 0.11359(11) 0.36877(6) 0.0804(3) Uani d . 1 S
N1 0.1803(4) 0.3493(4) 0.54710(19) 0.0702(7) Uani d . 1 N
H1D 0.1302 0.2381 0.5715 0.084 Uiso calc R 1 H
N2 0.2698(3) 0.5171(3) 0.40623(17) 0.0553(5) Uani d . 1 N
N3 0.2717(3) 0.5074(3) 0.29618(18) 0.0531(5) Uani d . 1 N
C1 0.2506(6) 0.5286(6) 0.6201(3) 0.0837(10) Uani d . 1 C
H1A 0.2303 0.4971 0.6912 0.126 Uiso calc R 1 H
H1B 0.1760 0.5948 0.6012 0.126 Uiso calc R 1 H
H1C 0.3925 0.6135 0.6166 0.126 Uiso calc R 1 H
C2 0.1907(4) 0.3507(4) 0.4417(2) 0.0566(6) Uani d . 1 C
C3 0.3600(5) 0.6764(4) 0.2626(3) 0.0626(7) Uani d . 1 C
C4 0.4557(6) 0.8665(5) 0.3358(3) 0.0882(11) Uani d . 1 C
H4A 0.4439 0.8402 0.4081 0.132 Uiso calc R 1 H
H4B 0.3885 0.9412 0.3203 0.132 Uiso calc R 1 H
H4C 0.5965 0.9409 0.3261 0.132 Uiso calc R 1 H
C5 0.3663(6) 0.6870(5) 0.1465(3) 0.0786(9) Uani d . 1 C
H5A 0.3013 0.5556 0.1080 0.118 Uiso calc R 1 H
H5B 0.5049 0.7561 0.1322 0.118 Uiso calc R 1 H
H5C 0.2967 0.7560 0.1244 0.118 Uiso calc R 1 H
C6 0.3802(4) 0.2363(5) 0.1235(2) 0.0672(7) Uani d . 1 C
H6A 0.4784 0.3743 0.1346 0.101 Uiso calc R 1 H
H6B 0.3480 0.1894 0.0485 0.101 Uiso calc R 1 H
H6C 0.4350 0.1638 0.1575 0.101 Uiso calc R 1 H
C7 -0.1245(5) 0.2388(5) 0.1243(3) 0.0731(8) Uani d . 1 C
H7A -0.0848 0.3769 0.1361 0.110 Uiso calc R 1 H
H7B -0.2440 0.1659 0.1579 0.110 Uiso calc R 1 H
H7C -0.1526 0.1932 0.0491 0.110 Uiso calc R 1 H

loop_
_atom_site_aniso_label
_atom_site_aniso_U_11
_atom_site_aniso_U_22
_atom_site_aniso_U_33
_atom_site_aniso_U_12
_atom_site_aniso_U_13
_atom_site_aniso_U_23
Sn1 0.05193(12) 0.05788(13) 0.05084(12) 0.02701(9) 0.00749(8) 0.00294(8)
Cl1 0.0809(5) 0.0606(4) 0.0898(6) 0.0278(4) 0.0025(4) -0.0096(4)
S1 0.1178(7) 0.0517(4) 0.0562(4) 0.0273(4) 0.0183(4) 0.0095(3)
N1 0.0825(17) 0.0704(15) 0.0484(13) 0.0290(13) 0.0122(11) 0.0084(11)
N2 0.0571(13) 0.0554(12) 0.0511(12) 0.0258(10) 0.0085(9) 0.0039(10)
N3 0.0534(12) 0.0537(12) 0.0535(12) 0.0266(10) 0.0094(9) 0.0079(9)
C1 0.093(2) 0.095(2) 0.0552(17) 0.043(2) 0.0020(16) -0.0080(16)
C2 0.0560(15) 0.0614(15) 0.0512(14) 0.0276(12) 0.0079(11) 0.0063(12)
C3 0.0594(16) 0.0568(15) 0.0740(19) 0.0285(13) 0.0129(13) 0.0156(13)
C4 0.101(3) 0.0531(16) 0.099(3) 0.0282(17) 0.012(2) 0.0113(17)
C5 0.087(2) 0.077(2) 0.076(2) 0.0379(18) 0.0229(17) 0.0335(17)
C6 0.0578(16) 0.085(2) 0.0612(17) 0.0387(15) 0.0073(13) -0.0027(15)
C7 0.0609(17) 0.090(2) 0.074(2) 0.0447(17) -0.0013(14) -0.0054(16)

loop_
_atom_type_symbol
_atom_type_description
_atom_type_scat_dispersion_real
_atom_type_scat_dispersion_imag
_atom_type_scat_source
C C 0.0033 0.0016 'International Tables Vol C Tables 4.2.6.8 and 6.1.1.4'
H H 0.0000 0.0000 'International Tables Vol C Tables 4.2.6.8 and 6.1.1.4'
N N 0.0061 0.0033 'International Tables Vol C Tables 4.2.6.8 and 6.1.1.4'
S S 0.1246 0.1234 'International Tables Vol C Tables 4.2.6.8 and 6.1.1.4'
Cl Cl 0.1484 0.1585 'International Tables Vol C Tables 4.2.6.8 and 6.1.1.4'
Sn Sn -0.6537 1.4246 'International Tables Vol C Tables 4.2.6.8 and 6.1.1.4'

loop_
_geom_angle_atom_site_label_1
_geom_angle_atom_site_label_2
_geom_angle_atom_site_label_3
_geom_angle
_geom_angle_publ_flag
C6 Sn1 C7 128.61(13) yes
C6 Sn1 N3 94.70(10) yes
C7 Sn1 N3 92.54(10) yes
C6 Sn1 S1 115.16(9) yes
C7 Sn1 S1 116.02(10) yes
N3 Sn1 S1 76.68(6) yes
C6 Sn1 Cl1 94.03(9) yes
C7 Sn1 Cl1 95.49(9) yes
N3 Sn1 Cl1 160.59(6) yes
S1 Sn1 Cl1 83.92(3) yes
C2 S1 Sn1 100.20(9) yes
C2 N1 C1 121.9(3) ?
C2 N1 H1D 119.0 ?
C1 N1 H1D 119.0 ?
C2 N2 N3 115.6(2) ?
C3 N3 N2 114.6(2) ?
C3 N3 Sn1 126.1(2) ?
N2 N3 Sn1 119.21(15) ?
N1 C1 H1A 109.5 ?
N1 C1 H1B 109.5 ?
H1A C1 H1B 109.5 ?
N1 C1 H1C 109.5 ?
H1A C1 H1C 109.5 ?
H1B C1 H1C 109.5 ?
N2 C2 N1 118.7(3) ?
N2 C2 S1 127.7(2) ?
N1 C2 S1 113.6(2) ?
N3 C3 C5 120.1(3) ?
N3 C3 C4 122.5(3) ?
C5 C3 C4 117.4(3) ?
C3 C4 H4A 109.5 ?
C3 C4 H4B 109.5 ?
H4A C4 H4B 109.5 ?
C3 C4 H4C 109.5 ?
H4A C4 H4C 109.5 ?
H4B C4 H4C 109.5 ?
C3 C5 H5A 109.5 ?
C3 C5 H5B 109.5 ?
H5A C5 H5B 109.5 ?
C3 C5 H5C 109.5 ?
H5A C5 H5C 109.5 ?
H5B C5 H5C 109.5 ?
Sn1 C6 H6A 109.5 ?
Sn1 C6 H6B 109.5 ?
H6A C6 H6B 109.5 ?
Sn1 C6 H6C 109.5 ?
H6A C6 H6C 109.5 ?
H6B C6 H6C 109.5 ?
Sn1 C7 H7A 109.5 ?
Sn1 C7 H7B 109.5 ?
H7A C7 H7B 109.5 ?
Sn1 C7 H7C 109.5 ?
H7A C7 H7C 109.5 ?
H7B C7 H7C 109.5 ?

loop_
_geom_bond_atom_site_label_1
_geom_bond_atom_site_label_2
_geom_bond_distance
_geom_bond_publ_flag
Sn1 C6 2.117(3) yes
Sn1 C7 2.118(3) yes
Sn1 N3 2.361(2) yes
Sn1 S1 2.4158(10) yes
Sn1 Cl1 2.5273(10) yes
S1 C2 1.760(3) yes
N1 C2 1.346(4) yes
N1 C1 1.440(4) yes
N1 H1D 0.8600 ?
N2 C2 1.280(4) yes
N2 N3 1.394(3) yes
N3 C3 1.287(4) yes
C1 H1A 0.9600 ?
C1 H1B 0.9600 ?
C1 H1C 0.9600 ?
C3 C5 1.487(5) ?
C3 C4 1.487(5) ?
C4 H4A 0.9600 ?
C4 H4B 0.9600 ?
C4 H4C 0.9600 ?
C5 H5A 0.9600 ?
C5 H5B 0.9600 ?
C5 H5C 0.9600 ?
C6 H6A 0.9600 ?
C6 H6B 0.9600 ?
C6 H6C 0.9600 ?
C7 H7A 0.9600 ?
C7 H7B 0.9600 ?
C7 H7C 0.9600 ?

loop_
_geom_hbond_atom_site_label_D
_geom_hbond_atom_site_label_H
_geom_hbond_atom_site_label_A
_geom_hbond_site_symmetry_A
_geom_hbond_distance_DH
_geom_hbond_distance_HA
_geom_hbond_distance_DA
_geom_hbond_angle_DHA
_geom_hbond_publ_flag
C4 H4A N2 . 0.96 2.21 2.668(4) 108 yes
N1 H1D S1 2_556 0.86 2.65 3.501(3) 169 yes

loop_
_geom_torsion_atom_site_label_1
_geom_torsion_atom_site_label_2
_geom_torsion_atom_site_label_3
_geom_torsion_atom_site_label_4
_geom_torsion
C6 Sn1 S1 C2 94.51(14)
C7 Sn1 S1 C2 -80.72(14)
N3 Sn1 S1 C2 5.55(11)
Cl1 Sn1 S1 C2 -173.89(11)
C2 N2 N3 C3 -177.0(3)
C2 N2 N3 Sn1 4.2(3)
C6 Sn1 N3 C3 60.2(3)
C7 Sn1 N3 C3 -68.9(3)
S1 Sn1 N3 C3 174.9(2)
Cl1 Sn1 N3 C3 176.63(18)
C6 Sn1 N3 N2 -121.14(19)
C7 Sn1 N3 N2 109.8(2)
S1 Sn1 N3 N2 -6.37(17)
Cl1 Sn1 N3 N2 -4.7(3)
N3 N2 C2 N1 -178.7(2)
N3 N2 C2 S1 2.6(4)
C1 N1 C2 N2 1.6(5)
C1 N1 C2 S1 -179.5(3)
Sn1 S1 C2 N2 -7.1(3)
Sn1 S1 C2 N1 174.1(2)
N2 N3 C3 C5 -177.9(3)
Sn1 N3 C3 C5 0.9(4)
N2 N3 C3 C4 1.1(4)
Sn1 N3 C3 C4 179.9(2)
